data_4029501
loop_
_publ_author_name
'Declerck, Val\'erie'
'Toupet, Loic'
'Martinez, Jean'
'Lamaty, Fr\'ed\'eric'

_publ_section_title
;
 Selective [3 + 2] Huisgen cycloaddition. Synthesis of trans-disubstituted
 triazolodiazepines from aza-Baylis-Hillman adducts.
;
_journal_issue 5
_journal_name_full 'The Journal of organic chemistry'
_journal_page_first 2004
_journal_page_last 2007
_journal_paper_doi 10.1021/jo802533d
_journal_volume 74
_journal_year 2009
_chemical_formula_sum 'C20 H30 Cl2 N4 O4 S Si'
_chemical_formula_weight 521.53
_chemical_name_systematic
;
 ?
;
_space_group_IT_number 2
_symmetry_cell_setting triclinic
_symmetry_space_group_name_Hall '-P 1'
_symmetry_space_group_name_H-M 'P -1'
_atom_sites_solution_hydrogens geom
_atom_sites_solution_primary direct
_atom_sites_solution_secondary difmap
_audit_creation_method SHELXL-97
_cell_angle_alpha 74.74(2)
_cell_angle_beta 80.49(2)
_cell_angle_gamma 74.47(2)
_cell_formula_units_Z 4
_cell_length_a 8.6320(10)
_cell_length_b 14.784(3)
_cell_length_c 21.883(5)
_cell_measurement_temperature 120(2)
_cell_volume 2582.3(9)
_computing_cell_refinement 'CrysAlis RED, Oxford Diffraction Ltd.,Version 1.171.26'
_computing_data_collection 'CrysAlis CCD, Oxford Diffraction Ltd.,Version 1.171.26'
_computing_data_reduction 'CrysAlis RED, Oxford Diffraction Ltd.,Version 1.171.26'
_computing_molecular_graphics 'PLATON_(Spek, 1998)'
_computing_publication_material 'SHELXL-97 (Sheldrick, 1997)'
_computing_structure_refinement 'SHELXL-97 (Sheldrick, 1997)'
_computing_structure_solution 'SIR-97_(Altomare & al., 1998)'
_diffrn_ambient_temperature 120(2)
_diffrn_detector_area_resol_mean 19.64
_diffrn_measured_fraction_theta_full 0.914
_diffrn_measured_fraction_theta_max 0.914
_diffrn_measurement_device_type 'CCD Saphire 3 Xcalibur'
_diffrn_measurement_method 'omega scan'
_diffrn_radiation_monochromator graphite
_diffrn_radiation_source 'fine-focus sealed tube'
_diffrn_radiation_type MoK\a
_diffrn_radiation_wavelength 0.71069
_diffrn_reflns_av_R_equivalents 0.0764
_diffrn_reflns_av_sigmaI/netI 0.1184
_diffrn_reflns_limit_h_max 11
_diffrn_reflns_limit_h_min -10
_diffrn_reflns_limit_k_max 18
_diffrn_reflns_limit_k_min -18
_diffrn_reflns_limit_l_max 27
_diffrn_reflns_limit_l_min -27
_diffrn_reflns_number 33688
_diffrn_reflns_theta_full 27.00
_diffrn_reflns_theta_max 27.00
_diffrn_reflns_theta_min 2.55
_exptl_absorpt_coefficient_mu 0.411
_exptl_absorpt_correction_type none
_exptl_crystal_colour colourless
_exptl_crystal_density_diffrn 1.341
_exptl_crystal_density_method 'not measured'
_exptl_crystal_description block
_exptl_crystal_F_000 1096
_exptl_crystal_size_max 0.22
_exptl_crystal_size_mid 0.18
_exptl_crystal_size_min 0.15
_refine_diff_density_max 1.784
_refine_diff_density_min -0.695
_refine_diff_density_rms 0.164
_refine_ls_extinction_method none
_refine_ls_goodness_of_fit_ref 1.201
_refine_ls_hydrogen_treatment constr
_refine_ls_matrix_type full
_refine_ls_number_parameters 577
_refine_ls_number_reflns 10286
_refine_ls_number_restraints 0
_refine_ls_restrained_S_all 1.201
_refine_ls_R_factor_all 0.1720
_refine_ls_R_factor_gt 0.1147
_refine_ls_shift/su_max 0.229
_refine_ls_shift/su_mean 0.001
_refine_ls_structure_factor_coef Fsqd
_refine_ls_weighting_details 'calc w=1/[\s^2^(Fo^2^)+(0.2000P)^2^+0.0000P] where P=(Fo^2^+2Fc^2^)/3'
_refine_ls_weighting_scheme calc
_refine_ls_wR_factor_gt 0.3528
_refine_ls_wR_factor_ref 0.3702
_reflns_number_gt 5498
_reflns_number_total 10286
_reflns_threshold_expression >2sigma(I)
_cod_data_source_file jo802533d_si_002.cif
_cod_data_source_block vd908tri
_cod_depositor_comments
;
The following automatic conversions were performed:

'_symmetry_cell_setting' value 'Triclinic' changed to 'triclinic'
according to
/usr/data/users/saulius/automatic-downloads/retrospective/ACS/lib/dictionaries/cif_core.dic
dictionary named 'cif_core.dic' version 2.4.2 from 2011-04-26.

Automatic conversion script
Id: cif_fix_values 2281 2013-09-26 08:29:07Z andrius 
;
_cod_original_cell_volume 2582.3(8)
_cod_original_sg_symbol_H-M P-1
_cod_database_code 4029501

loop_
_symmetry_equiv_pos_as_xyz
'x, y, z'
'-x, -y, -z'

loop_
_atom_site_label
_atom_site_type_symbol
_atom_site_fract_x
_atom_site_fract_y
_atom_site_fract_z
_atom_site_U_iso_or_equiv
_atom_site_adp_type
_atom_site_occupancy
_atom_site_symmetry_multiplicity
_atom_site_calc_flag
_atom_site_refinement_flags
Cl1 Cl 1.0704(3) 0.07851(17) 0.68310(12) 0.0426(6) Uani 1 1 d .
Cl2 Cl 0.8722(4) 0.2645(2) 0.70061(16) 0.0683(9) Uani 1 1 d .
C20 C 0.8939(11) 0.1701(7) 0.6635(4) 0.035(2) Uani 1 1 d .
H20A H 0.8999 0.1955 0.6168 0.042 Uiso 1 1 calc R
H20B H 0.7980 0.1422 0.6768 0.042 Uiso 1 1 calc R
Cl21 Cl 0.7960(4) 0.19117(19) 0.88829(14) 0.0630(8) Uani 1 1 d .
Cl22 Cl 0.8158(3) 0.39011(18) 0.82599(12) 0.0466(7) Uani 1 1 d .
C40 C 0.6910(13) 0.3068(6) 0.8527(5) 0.041(2) Uani 1 1 d .
H40A H 0.6027 0.3308 0.8838 0.049 Uiso 1 1 calc R
H40B H 0.6413 0.3031 0.8161 0.049 Uiso 1 1 calc R
S1 S 0.4610(2) -0.12063(13) 0.61309(9) 0.0216(5) Uani 1 1 d .
Si1 Si 0.6376(3) -0.32462(19) 0.48311(14) 0.0411(7) Uani 1 1 d .
O1 O 0.7409(8) -0.3271(4) 0.6902(3) 0.0436(17) Uani 1 1 d .
O2 O 1.0088(8) -0.3416(4) 0.6668(3) 0.0358(15) Uani 1 1 d .
O3 O 0.3758(8) -0.1516(5) 0.6732(3) 0.0410(17) Uani 1 1 d .
O4 O 0.3850(7) -0.0373(4) 0.5702(3) 0.0385(16) Uani 1 1 d .
N1 N 1.0834(9) -0.1500(5) 0.4898(3) 0.0337(17) Uani 1 1 d .
N2 N 1.1198(9) -0.1766(5) 0.5495(3) 0.0293(16) Uani 1 1 d .
N3 N 0.9899(8) -0.1378(4) 0.5852(3) 0.0219(14) Uani 1 1 d .
N4 N 0.6325(8) -0.1051(4) 0.6253(3) 0.0219(14) Uani 1 1 d .
C1 C 0.9308(10) -0.0954(5) 0.4883(4) 0.0242(17) Uani 1 1 d .
H1 H 0.8751 -0.0677 0.4513 0.029 Uiso 1 1 calc R
C2 C 0.8685(10) -0.0863(5) 0.5497(4) 0.0210(16) Uani 1 1 d .
C3 C 0.7110(9) -0.0357(5) 0.5772(4) 0.0220(17) Uani 1 1 d .
H3A H 0.7278 0.0132 0.5973 0.026 Uiso 1 1 calc R
H3B H 0.6399 -0.0019 0.5429 0.026 Uiso 1 1 calc R
C4 C 0.6831(10) -0.1326(5) 0.6919(4) 0.0231(17) Uani 1 1 d .
H4 H 0.6111 -0.1743 0.7184 0.028 Uiso 1 1 calc R
C5 C 0.8562(10) -0.1965(5) 0.6937(4) 0.0223(17) Uani 1 1 d .
H5 H 0.8806 -0.2090 0.7387 0.027 Uiso 1 1 calc R
C6 C 0.9902(10) -0.1506(6) 0.6531(4) 0.0229(17) Uani 1 1 d .
H6A H 0.9786 -0.0869 0.6623 0.027 Uiso 1 1 calc R
H6B H 1.0961 -0.1917 0.6659 0.027 Uiso 1 1 calc R
C7 C 0.8578(11) -0.2944(6) 0.6839(4) 0.0292(19) Uani 1 1 d .
C8 C 1.0257(15) -0.4385(6) 0.6591(6) 0.057(3) Uani 1 1 d .
H8A H 1.1394 -0.4665 0.6468 0.085 Uiso 1 1 calc R
H8B H 0.9601 -0.4359 0.6259 0.085 Uiso 1 1 calc R
H8C H 0.9890 -0.4785 0.6994 0.085 Uiso 1 1 calc R
C9 C 0.5054(13) -0.2226(8) 0.5780(6) 0.054(3) Uani 1 1 d .
H9A H 0.5454 -0.2811 0.6109 0.065 Uiso 1 1 calc R
H9B H 0.4028 -0.2286 0.5667 0.065 Uiso 1 1 calc R
C10 C 0.6182(14) -0.2225(9) 0.5236(6) 0.059(3) Uani 1 1 d .
H10A H 0.7254 -0.2262 0.5360 0.071 Uiso 1 1 calc R
H10B H 0.5868 -0.1603 0.4925 0.071 Uiso 1 1 calc R
C11 C 0.670(4) -0.4417(10) 0.5351(8) 0.171(12) Uani 1 1 d .
H11A H 0.5811 -0.4438 0.5692 0.256 Uiso 1 1 calc R
H11B H 0.7723 -0.4556 0.5537 0.256 Uiso 1 1 calc R
H11C H 0.6754 -0.4899 0.5111 0.256 Uiso 1 1 calc R
C12 C 0.800(2) -0.3138(15) 0.4191(8) 0.110(6) Uani 1 1 d .
H12A H 0.7778 -0.2484 0.3919 0.166 Uiso 1 1 calc R
H12B H 0.8085 -0.3607 0.3937 0.166 Uiso 1 1 calc R
H12C H 0.9027 -0.3263 0.4372 0.166 Uiso 1 1 calc R
C13 C 0.4473(17) -0.306(2) 0.4463(13) 0.207(16) Uani 1 1 d .
H13A H 0.4268 -0.2436 0.4161 0.310 Uiso 1 1 calc R
H13B H 0.3566 -0.3087 0.4797 0.310 Uiso 1 1 calc R
H13C H 0.4590 -0.3576 0.4239 0.310 Uiso 1 1 calc R
C14 C 0.6512(10) -0.0452(5) 0.7209(4) 0.0241(17) Uani 1 1 d .
C15 C 0.5171(10) 0.0310(5) 0.7047(4) 0.0255(18) Uani 1 1 d .
H15 H 0.4557 0.0313 0.6724 0.031 Uiso 1 1 calc R
C16 C 0.4737(11) 0.1069(6) 0.7361(4) 0.0290(19) Uani 1 1 d .
H16 H 0.3808 0.1575 0.7259 0.035 Uiso 1 1 calc R
C17 C 0.5658(11) 0.1088(6) 0.7824(4) 0.032(2) Uani 1 1 d .
H17 H 0.5367 0.1604 0.8035 0.039 Uiso 1 1 calc R
C18 C 0.7003(12) 0.0343(6) 0.7970(4) 0.031(2) Uani 1 1 d .
H18 H 0.7642 0.0350 0.8283 0.038 Uiso 1 1 calc R
C19 C 0.7430(10) -0.0418(5) 0.7665(4) 0.0250(18) Uani 1 1 d .
H19 H 0.8362 -0.0921 0.7769 0.030 Uiso 1 1 calc R
S21 S 0.9564(2) -0.38900(13) 0.87797(9) 0.0217(5) Uani 1 1 d .
Si21 Si 0.7818(3) -0.17022(16) 0.99775(12) 0.0326(6) Uani 1 1 d .
O21 O 1.1292(7) -0.1845(4) 0.8053(3) 0.0307(14) Uani 1 1 d .
O22 O 1.3675(7) -0.1760(4) 0.8284(3) 0.0288(13) Uani 1 1 d .
O23 O 0.9166(7) -0.4690(4) 0.9258(3) 0.0277(13) Uani 1 1 d .
O24 O 0.9066(7) -0.3711(4) 0.8152(3) 0.0313(14) Uani 1 1 d .
N21 N 1.4490(9) -0.3557(5) 1.0060(3) 0.0267(16) Uani 1 1 d .
N22 N 1.5185(8) -0.3360(4) 0.9478(3) 0.0234(15) Uani 1 1 d .
N23 N 1.4516(8) -0.3752(4) 0.9119(3) 0.0219(14) Uani 1 1 d .
N24 N 1.1509(8) -0.4044(4) 0.8702(3) 0.0174(14) Uani 1 1 d .
C21 C 1.3353(10) -0.4040(5) 1.0087(4) 0.0246(18) Uani 1 1 d .
H21 H 1.2660 -0.4241 1.0455 0.030 Uiso 1 1 calc R
C22 C 1.3364(10) -0.4197(5) 0.9486(4) 0.0214(17) Uani 1 1 d .
C23 C 1.2449(10) -0.4690(5) 0.9218(3) 0.0207(17) Uani 1 1 d .
H23A H 1.3216 -0.5223 0.9053 0.025 Uiso 1 1 calc R
H23B H 1.1704 -0.4976 0.9563 0.025 Uiso 1 1 calc R
C24 C 1.2391(9) -0.3818(5) 0.8054(4) 0.0201(16) Uani 1 1 d .
H24 H 1.1556 -0.3397 0.7769 0.024 Uiso 1 1 calc R
C25 C 1.3609(9) -0.3206(5) 0.8034(4) 0.0202(16) Uani 1 1 d .
H25 H 1.4126 -0.3099 0.7585 0.024 Uiso 1 1 calc R
C26 C 1.5010(10) -0.3671(5) 0.8442(4) 0.0231(17) Uani 1 1 d .
H26A H 1.5520 -0.4323 0.8368 0.028 Uiso 1 1 calc R
H26B H 1.5832 -0.3282 0.8308 0.028 Uiso 1 1 calc R
C27 C 1.2700(10) -0.2193(5) 0.8124(4) 0.0222(17) Uani 1 1 d .
C28 C 1.2930(12) -0.0789(6) 0.8378(5) 0.037(2) Uani 1 1 d .
H28A H 1.3739 -0.0526 0.8494 0.056 Uiso 1 1 calc R
H28B H 1.2041 -0.0816 0.8719 0.056 Uiso 1 1 calc R
H28C H 1.2511 -0.0374 0.7983 0.056 Uiso 1 1 calc R
C29 C 0.8720(10) -0.2807(5) 0.9048(4) 0.0253(18) Uani 1 1 d .
H29A H 0.9261 -0.2303 0.8783 0.030 Uiso 1 1 calc R
H29B H 0.7563 -0.2593 0.8975 0.030 Uiso 1 1 calc R
C30 C 0.8848(12) -0.2873(6) 0.9737(4) 0.034(2) Uani 1 1 d .
H30A H 1.0003 -0.3044 0.9811 0.041 Uiso 1 1 calc R
H30B H 0.8350 -0.3394 1.0007 0.041 Uiso 1 1 calc R
C31 C 0.9075(14) -0.0819(7) 0.9664(6) 0.056(3) Uani 1 1 d .
H31A H 1.0135 -0.1081 0.9828 0.084 Uiso 1 1 calc R
H31B H 0.8545 -0.0219 0.9800 0.084 Uiso 1 1 calc R
H31C H 0.9216 -0.0687 0.9198 0.084 Uiso 1 1 calc R
C32 C 0.7583(16) -0.1979(8) 1.0866(5) 0.059(3) Uani 1 1 d .
H32A H 0.8650 -0.2237 1.1023 0.089 Uiso 1 1 calc R
H32B H 0.6930 -0.2458 1.1030 0.089 Uiso 1 1 calc R
H32C H 0.7045 -0.1388 1.1011 0.089 Uiso 1 1 calc R
C33 C 0.5822(12) -0.1216(7) 0.9666(6) 0.048(3) Uani 1 1 d .
H33A H 0.5155 -0.1686 0.9836 0.073 Uiso 1 1 calc R
H33B H 0.5964 -0.1090 0.9200 0.073 Uiso 1 1 calc R
H33C H 0.5288 -0.0613 0.9798 0.073 Uiso 1 1 calc R
C34 C 1.3144(10) -0.4710(5) 0.7773(4) 0.0225(17) Uani 1 1 d .
C35 C 1.4460(11) -0.4741(6) 0.7327(4) 0.031(2) Uani 1 1 d .
H35 H 1.5008 -0.4233 0.7219 0.037 Uiso 1 1 calc R
C36 C 1.4999(13) -0.5507(6) 0.7031(4) 0.037(2) Uani 1 1 d .
H36 H 1.5906 -0.5516 0.6718 0.045 Uiso 1 1 calc R
C37 C 1.4224(12) -0.6264(6) 0.7187(4) 0.034(2) Uani 1 1 d .
H37 H 1.4579 -0.6781 0.6978 0.041 Uiso 1 1 calc R
C38 C 1.2947(11) -0.6248(5) 0.7647(4) 0.030(2) Uani 1 1 d .
H38 H 1.2435 -0.6772 0.7770 0.036 Uiso 1 1 calc R
C39 C 1.2383(11) -0.5468(6) 0.7939(4) 0.0278(19) Uani 1 1 d .
H39 H 1.1478 -0.5458 0.8252 0.033 Uiso 1 1 calc R

loop_
_atom_site_aniso_label
_atom_site_aniso_U_11
_atom_site_aniso_U_22
_atom_site_aniso_U_33
_atom_site_aniso_U_23
_atom_site_aniso_U_13
_atom_site_aniso_U_12
Cl1 0.0392(14) 0.0413(12) 0.0429(15) -0.0064(11) -0.0058(12) -0.0043(10)
Cl2 0.082(2) 0.0505(16) 0.072(2) -0.0365(15) 0.0145(18) -0.0069(15)
C20 0.035(5) 0.040(5) 0.026(5) -0.007(4) -0.001(4) -0.004(4)
Cl21 0.096(2) 0.0364(13) 0.0567(18) -0.0085(12) -0.0274(17) -0.0054(14)
Cl22 0.0566(17) 0.0431(13) 0.0430(15) -0.0145(11) -0.0030(13) -0.0133(12)
C40 0.055(7) 0.037(5) 0.035(6) -0.013(4) -0.005(5) -0.012(5)
S1 0.0213(11) 0.0238(9) 0.0171(10) -0.0039(8) -0.0036(9) -0.0008(8)
Si1 0.0410(16) 0.0362(14) 0.0530(18) -0.0254(13) 0.0059(14) -0.0121(12)
O1 0.044(4) 0.029(3) 0.060(5) -0.005(3) -0.026(4) -0.006(3)
O2 0.050(4) 0.019(3) 0.032(4) -0.003(2) -0.012(3) 0.004(3)
O3 0.030(4) 0.061(4) 0.025(4) 0.021(3) -0.012(3) -0.024(3)
O4 0.033(4) 0.033(3) 0.039(4) 0.018(3) -0.017(3) -0.009(3)
N1 0.041(5) 0.042(4) 0.014(4) -0.004(3) 0.000(3) -0.006(3)
N2 0.030(4) 0.031(4) 0.021(4) -0.007(3) 0.002(3) 0.004(3)
N3 0.021(4) 0.027(3) 0.017(4) -0.007(3) 0.000(3) -0.004(3)
N4 0.023(4) 0.016(3) 0.014(3) 0.016(2) -0.002(3) -0.003(3)
C1 0.026(5) 0.022(4) 0.022(4) -0.002(3) 0.000(4) -0.006(3)
C2 0.027(4) 0.019(3) 0.016(4) 0.000(3) -0.002(3) -0.008(3)
C3 0.022(4) 0.022(4) 0.016(4) 0.005(3) -0.001(4) -0.004(3)
C4 0.021(4) 0.025(4) 0.021(4) 0.001(3) -0.005(4) -0.007(3)
C5 0.027(5) 0.025(4) 0.015(4) -0.003(3) -0.006(4) -0.005(3)
C6 0.025(4) 0.028(4) 0.012(4) -0.002(3) -0.004(4) -0.002(3)
C7 0.036(5) 0.025(4) 0.024(5) -0.001(3) -0.015(4) 0.001(4)
C8 0.084(8) 0.023(4) 0.063(7) -0.015(5) -0.038(7) 0.011(5)
C9 0.041(6) 0.067(7) 0.064(8) -0.040(6) -0.011(6) -0.001(5)
C10 0.046(7) 0.060(7) 0.079(9) -0.025(7) -0.004(7) -0.018(6)
C11 0.41(4) 0.035(7) 0.088(12) 0.010(8) -0.107(18) -0.059(14)
C12 0.125(15) 0.148(17) 0.076(11) -0.003(11) -0.006(11) -0.088(14)
C13 0.035(8) 0.35(3) 0.35(4) -0.32(3) 0.001(14) -0.022(13)
C14 0.025(4) 0.021(4) 0.025(4) 0.000(3) -0.004(4) -0.006(3)
C15 0.022(4) 0.025(4) 0.027(5) -0.003(3) -0.005(4) -0.003(3)
C16 0.034(5) 0.021(4) 0.029(5) -0.007(3) -0.001(4) -0.003(3)
C17 0.046(6) 0.019(4) 0.030(5) -0.009(3) 0.001(4) -0.005(4)
C18 0.049(6) 0.029(4) 0.017(4) -0.003(3) -0.005(4) -0.013(4)
C19 0.033(5) 0.022(4) 0.018(4) -0.001(3) -0.004(4) -0.005(3)
S21 0.0233(11) 0.0191(9) 0.0214(11) -0.0016(8) -0.0022(9) -0.0056(7)
Si21 0.0427(15) 0.0211(11) 0.0335(14) -0.0084(10) -0.0014(12) -0.0059(10)
O21 0.026(3) 0.020(3) 0.042(4) -0.002(3) -0.001(3) -0.005(2)
O22 0.034(3) 0.022(3) 0.029(3) -0.001(2) -0.006(3) -0.008(2)
O23 0.024(3) 0.028(3) 0.026(3) 0.003(2) 0.001(3) -0.009(2)
O24 0.028(3) 0.039(3) 0.025(3) 0.000(3) -0.007(3) -0.010(3)
N21 0.031(4) 0.027(3) 0.022(4) -0.007(3) -0.007(3) -0.004(3)
N22 0.034(4) 0.019(3) 0.016(4) -0.001(3) -0.005(3) -0.005(3)
N23 0.023(4) 0.019(3) 0.024(4) -0.004(3) -0.006(3) -0.003(3)
N24 0.034(4) 0.014(3) 0.000(3) 0.008(2) -0.002(3) -0.008(3)
C21 0.027(5) 0.024(4) 0.022(4) -0.004(3) -0.002(4) -0.005(3)
C22 0.022(4) 0.018(3) 0.020(4) -0.001(3) -0.003(4) -0.002(3)
C23 0.032(5) 0.017(3) 0.009(4) 0.003(3) -0.004(3) -0.005(3)
C24 0.023(4) 0.022(4) 0.011(4) 0.000(3) 0.001(3) -0.004(3)
C25 0.019(4) 0.016(3) 0.019(4) 0.003(3) 0.003(3) -0.003(3)
C26 0.027(5) 0.020(4) 0.019(4) -0.001(3) -0.003(4) -0.003(3)
C27 0.023(5) 0.024(4) 0.014(4) 0.007(3) 0.002(4) -0.012(3)
C28 0.048(6) 0.019(4) 0.046(6) -0.009(4) -0.006(5) -0.008(4)
C29 0.025(4) 0.018(3) 0.028(5) -0.004(3) 0.000(4) -0.001(3)
C30 0.046(6) 0.019(4) 0.029(5) -0.001(3) -0.002(4) 0.001(4)
C31 0.062(7) 0.039(5) 0.069(8) 0.006(5) -0.028(6) -0.020(5)
C32 0.084(9) 0.055(7) 0.034(6) -0.012(5) 0.010(6) -0.016(6)
C33 0.045(6) 0.043(5) 0.062(7) -0.026(5) -0.002(5) -0.008(5)
C34 0.028(5) 0.015(3) 0.022(4) -0.002(3) -0.007(4) -0.001(3)
C35 0.037(5) 0.025(4) 0.028(5) 0.000(4) -0.001(4) -0.008(4)
C36 0.050(6) 0.035(5) 0.021(5) -0.005(4) 0.002(4) -0.006(4)
C37 0.046(6) 0.028(4) 0.028(5) -0.014(4) -0.005(5) -0.001(4)
C38 0.047(6) 0.018(4) 0.025(5) -0.006(3) -0.005(4) -0.004(4)
C39 0.034(5) 0.025(4) 0.020(4) 0.003(3) -0.003(4) -0.009(3)

loop_
_atom_type_symbol
_atom_type_description
_atom_type_scat_dispersion_real
_atom_type_scat_dispersion_imag
_atom_type_scat_source
C C 0.0033 0.0016 'International Tables Vol C Tables 4.2.6.8 and 6.1.1.4'
H H 0.0000 0.0000 'International Tables Vol C Tables 4.2.6.8 and 6.1.1.4'
N N 0.0061 0.0033 'International Tables Vol C Tables 4.2.6.8 and 6.1.1.4'
O O 0.0106 0.0060 'International Tables Vol C Tables 4.2.6.8 and 6.1.1.4'
Si Si 0.0817 0.0704 'International Tables Vol C Tables 4.2.6.8 and 6.1.1.4'
S S 0.1246 0.1234 'International Tables Vol C Tables 4.2.6.8 and 6.1.1.4'
Cl Cl 0.1484 0.1585 'International Tables Vol C Tables 4.2.6.8 and 6.1.1.4'

loop_
_geom_angle_atom_site_label_1
_geom_angle_atom_site_label_2
_geom_angle_atom_site_label_3
_geom_angle
Cl2 C20 Cl1 111.4(5)
Cl2 C20 H20A 109.3
Cl1 C20 H20A 109.3
Cl2 C20 H20B 109.3
Cl1 C20 H20B 109.3
H20A C20 H20B 108.0
Cl21 C40 Cl22 113.1(6)
Cl21 C40 H40A 109.0
Cl22 C40 H40A 109.0
Cl21 C40 H40B 109.0
Cl22 C40 H40B 109.0
H40A C40 H40B 107.8
O4 S1 O3 118.8(4)
O4 S1 N4 108.3(3)
O3 S1 N4 108.4(3)
O4 S1 C9 109.6(5)
O3 S1 C9 103.7(5)
N4 S1 C9 107.5(4)
C11 Si1 C12 112.3(11)
C11 Si1 C13 106.7(13)
C12 Si1 C13 107.9(10)
C11 Si1 C10 114.4(7)
C12 Si1 C10 105.9(7)
C13 Si1 C10 109.4(7)
C7 O2 C8 115.9(8)
N2 N1 C1 108.7(7)
N1 N2 N3 107.2(6)
N2 N3 C2 111.5(6)
N2 N3 C6 121.6(6)
C2 N3 C6 126.8(7)
C3 N4 C4 117.0(6)
C3 N4 S1 119.5(5)
C4 N4 S1 120.3(5)
N1 C1 C2 108.8(7)
N1 C1 H1 125.6
C2 C1 H1 125.6
N3 C2 C1 103.8(7)
N3 C2 C3 122.8(7)
C1 C2 C3 133.4(7)
N4 C3 C2 110.4(6)
N4 C3 H3A 109.6
C2 C3 H3A 109.6
N4 C3 H3B 109.6
C2 C3 H3B 109.6
H3A C3 H3B 108.1
N4 C4 C14 112.1(6)
N4 C4 C5 110.6(6)
C14 C4 C5 115.4(6)
N4 C4 H4 106.0
C14 C4 H4 106.0
C5 C4 H4 106.0
C7 C5 C6 114.5(7)
C7 C5 C4 109.6(6)
C6 C5 C4 116.3(6)
C7 C5 H5 105.0
C6 C5 H5 105.0
C4 C5 H5 105.0
N3 C6 C5 114.2(6)
N3 C6 H6A 108.7
C5 C6 H6A 108.7
N3 C6 H6B 108.7
C5 C6 H6B 108.7
H6A C6 H6B 107.6
O1 C7 O2 123.3(7)
O1 C7 C5 125.4(8)
O2 C7 C5 111.2(7)
O2 C8 H8A 109.5
O2 C8 H8B 109.5
H8A C8 H8B 109.5
O2 C8 H8C 109.5
H8A C8 H8C 109.5
H8B C8 H8C 109.5
C10 C9 S1 117.5(9)
C10 C9 H9A 107.9
S1 C9 H9A 107.9
C10 C9 H9B 107.9
S1 C9 H9B 107.9
H9A C9 H9B 107.2
C9 C10 Si1 114.8(8)
C9 C10 H10A 108.6
Si1 C10 H10A 108.6
C9 C10 H10B 108.6
Si1 C10 H10B 108.6
H10A C10 H10B 107.6
Si1 C11 H11A 109.5
Si1 C11 H11B 109.5
H11A C11 H11B 109.5
Si1 C11 H11C 109.5
H11A C11 H11C 109.5
H11B C11 H11C 109.5
Si1 C12 H12A 109.5
Si1 C12 H12B 109.5
H12A C12 H12B 109.5
Si1 C12 H12C 109.5
H12A C12 H12C 109.5
H12B C12 H12C 109.5
Si1 C13 H13A 109.5
Si1 C13 H13B 109.5
H13A C13 H13B 109.5
Si1 C13 H13C 109.5
H13A C13 H13C 109.5
H13B C13 H13C 109.5
C19 C14 C15 118.9(7)
C19 C14 C4 122.3(7)
C15 C14 C4 118.7(7)
C14 C15 C16 119.9(7)
C14 C15 H15 120.0
C16 C15 H15 120.0
C17 C16 C15 120.6(8)
C17 C16 H16 119.7
C15 C16 H16 119.7
C18 C17 C16 119.0(7)
C18 C17 H17 120.5
C16 C17 H17 120.5
C17 C18 C19 120.7(8)
C17 C18 H18 119.7
C19 C18 H18 119.7
C14 C19 C18 120.9(8)
C14 C19 H19 119.6
C18 C19 H19 119.6
O23 S21 O24 118.5(3)
O23 S21 N24 107.7(3)
O24 S21 N24 107.4(3)
O23 S21 C29 109.4(4)
O24 S21 C29 106.2(4)
N24 S21 C29 107.1(3)
C31 Si21 C33 109.7(5)
C31 Si21 C32 109.8(6)
C33 Si21 C32 110.5(6)
C31 Si21 C30 110.0(5)
C33 Si21 C30 109.9(4)
C32 Si21 C30 106.9(5)
C27 O22 C28 115.2(7)
N22 N21 C21 110.1(6)
N21 N22 N23 107.1(6)
N22 N23 C22 110.3(6)
N22 N23 C26 122.0(6)
C22 N23 C26 127.7(6)
C23 N24 C24 117.6(6)
C23 N24 S21 119.5(5)
C24 N24 S21 119.8(5)
N21 C21 C22 108.5(7)
N21 C21 H21 125.8
C22 C21 H21 125.8
N23 C22 C21 103.9(6)
N23 C22 C23 121.8(7)
C21 C22 C23 134.3(7)
N24 C23 C22 113.3(6)
N24 C23 H23A 108.9
C22 C23 H23A 108.9
N24 C23 H23B 108.9
C22 C23 H23B 108.9
H23A C23 H23B 107.7
N24 C24 C34 113.7(6)
N24 C24 C25 111.5(6)
C34 C24 C25 113.2(6)
N24 C24 H24 105.9
C34 C24 H24 105.9
C25 C24 H24 105.9
C26 C25 C27 113.3(6)
C26 C25 C24 117.2(6)
C27 C25 C24 110.2(6)
C26 C25 H25 104.9
C27 C25 H25 104.9
C24 C25 H25 104.9
N23 C26 C25 113.0(7)
N23 C26 H26A 109.0
C25 C26 H26A 109.0
N23 C26 H26B 109.0
C25 C26 H26B 109.0
H26A C26 H26B 107.8
O21 C27 O22 125.0(7)
O21 C27 C25 124.1(7)
O22 C27 C25 110.9(7)
O22 C28 H28A 109.5
O22 C28 H28B 109.5
H28A C28 H28B 109.5
O22 C28 H28C 109.5
H28A C28 H28C 109.5
H28B C28 H28C 109.5
C30 C29 S21 115.8(6)
C30 C29 H29A 108.3
S21 C29 H29A 108.3
C30 C29 H29B 108.3
S21 C29 H29B 108.3
H29A C29 H29B 107.4
C29 C30 Si21 112.0(6)
C29 C30 H30A 109.2
Si21 C30 H30A 109.2
C29 C30 H30B 109.2
Si21 C30 H30B 109.2
H30A C30 H30B 107.9
Si21 C31 H31A 109.5
Si21 C31 H31B 109.5
H31A C31 H31B 109.5
Si21 C31 H31C 109.5
H31A C31 H31C 109.5
H31B C31 H31C 109.5
Si21 C32 H32A 109.5
Si21 C32 H32B 109.5
H32A C32 H32B 109.5
Si21 C32 H32C 109.5
H32A C32 H32C 109.5
H32B C32 H32C 109.5
Si21 C33 H33A 109.5
Si21 C33 H33B 109.5
H33A C33 H33B 109.5
Si21 C33 H33C 109.5
H33A C33 H33C 109.5
H33B C33 H33C 109.5
C35 C34 C39 119.2(7)
C35 C34 C24 122.0(7)
C39 C34 C24 118.6(7)
C34 C35 C36 120.6(8)
C34 C35 H35 119.7
C36 C35 H35 119.7
C35 C36 C37 120.6(9)
C35 C36 H36 119.7
C37 C36 H36 119.7
C38 C37 C36 118.8(8)
C38 C37 H37 120.6
C36 C37 H37 120.6
C37 C38 C39 120.7(8)
C37 C38 H38 119.6
C39 C38 H38 119.6
C34 C39 C38 120.1(8)
C34 C39 H39 120.0
C38 C39 H39 120.0

loop_
_geom_bond_atom_site_label_1
_geom_bond_atom_site_label_2
_geom_bond_distance
Cl1 C20 1.773(9)
Cl2 C20 1.746(9)
C20 H20A 0.9900
C20 H20B 0.9900
Cl21 C40 1.747(10)
Cl22 C40 1.773(10)
C40 H40A 0.9900
C40 H40B 0.9900
S1 O4 1.411(6)
S1 O3 1.422(6)
S1 N4 1.631(7)
S1 C9 1.792(10)
Si1 C11 1.782(14)
Si1 C12 1.821(17)
Si1 C13 1.872(17)
Si1 C10 1.901(11)
O1 C7 1.206(10)
O2 C7 1.347(11)
O2 C8 1.452(10)
N1 N2 1.326(9)
N1 C1 1.348(11)
N2 N3 1.341(9)
N3 C2 1.346(10)
N3 C6 1.447(10)
N4 C3 1.479(9)
N4 C4 1.510(10)
C1 C2 1.391(11)
C1 H1 0.9500
C2 C3 1.480(11)
C3 H3A 0.9900
C3 H3B 0.9900
C4 C14 1.529(10)
C4 C5 1.539(11)
C4 H4 1.0000
C5 C7 1.512(10)
C5 C6 1.534(11)
C5 H5 1.0000
C6 H6A 0.9900
C6 H6B 0.9900
C8 H8A 0.9800
C8 H8B 0.9800
C8 H8C 0.9800
C9 C10 1.407(16)
C9 H9A 0.9900
C9 H9B 0.9900
C10 H10A 0.9900
C10 H10B 0.9900
C11 H11A 0.9800
C11 H11B 0.9800
C11 H11C 0.9800
C12 H12A 0.9800
C12 H12B 0.9800
C12 H12C 0.9800
C13 H13A 0.9800
C13 H13B 0.9800
C13 H13C 0.9800
C14 C19 1.390(11)
C14 C15 1.400(11)
C15 C16 1.404(11)
C15 H15 0.9500
C16 C17 1.396(12)
C16 H16 0.9500
C17 C18 1.384(12)
C17 H17 0.9500
C18 C19 1.393(11)
C18 H18 0.9500
C19 H19 0.9500
S21 O23 1.435(6)
S21 O24 1.443(6)
S21 N24 1.619(7)
S21 C29 1.779(7)
Si21 C31 1.843(10)
Si21 C33 1.848(11)
Si21 C32 1.866(11)
Si21 C30 1.889(8)
O21 C27 1.205(9)
O22 C27 1.320(9)
O22 C28 1.460(9)
N21 N22 1.310(9)
N21 C21 1.346(10)
N22 N23 1.361(8)
N23 C22 1.369(10)
N23 C26 1.455(10)
N24 C23 1.472(9)
N24 C24 1.494(10)
C21 C22 1.392(11)
C21 H21 0.9500
C22 C23 1.478(10)
C23 H23A 0.9900
C23 H23B 0.9900
C24 C34 1.540(10)
C24 C25 1.549(10)
C24 H24 1.0000
C25 C26 1.524(11)
C25 C27 1.541(10)
C25 H25 1.0000
C26 H26A 0.9900
C26 H26B 0.9900
C28 H28A 0.9800
C28 H28B 0.9800
C28 H28C 0.9800
C29 C30 1.506(12)
C29 H29A 0.9900
C29 H29B 0.9900
C30 H30A 0.9900
C30 H30B 0.9900
C31 H31A 0.9800
C31 H31B 0.9800
C31 H31C 0.9800
C32 H32A 0.9800
C32 H32B 0.9800
C32 H32C 0.9800
C33 H33A 0.9800
C33 H33B 0.9800
C33 H33C 0.9800
C34 C35 1.369(12)
C34 C39 1.386(11)
C35 C36 1.386(12)
C35 H35 0.9500
C36 C37 1.393(13)
C36 H36 0.9500
C37 C38 1.364(13)
C37 H37 0.9500
C38 C39 1.401(11)
C38 H38 0.9500
C39 H39 0.9500

loop_
_geom_torsion_atom_site_label_1
_geom_torsion_atom_site_label_2
_geom_torsion_atom_site_label_3
_geom_torsion_atom_site_label_4
_geom_torsion
C1 N1 N2 N3 -0.5(9)
N1 N2 N3 C2 0.2(8)
N1 N2 N3 C6 -178.3(6)
O4 S1 N4 C3 -23.2(7)
O3 S1 N4 C3 -153.3(6)
C9 S1 N4 C3 95.1(7)
O4 S1 N4 C4 136.0(6)
O3 S1 N4 C4 5.9(7)
C9 S1 N4 C4 -105.7(7)
N2 N1 C1 C2 0.6(9)
N2 N3 C2 C1 0.2(8)
C6 N3 C2 C1 178.5(7)
N2 N3 C2 C3 -179.9(6)
C6 N3 C2 C3 -1.6(11)
N1 C1 C2 N3 -0.5(8)
N1 C1 C2 C3 179.6(8)
C4 N4 C3 C2 83.8(8)
S1 N4 C3 C2 -116.4(6)
N3 C2 C3 N4 -59.8(9)
C1 C2 C3 N4 120.1(9)
C3 N4 C4 C14 59.4(9)
S1 N4 C4 C14 -100.2(7)
C3 N4 C4 C5 -70.9(8)
S1 N4 C4 C5 129.4(6)
N4 C4 C5 C7 -69.7(8)
C14 C4 C5 C7 161.8(7)
N4 C4 C5 C6 62.3(8)
C14 C4 C5 C6 -66.3(9)
N2 N3 C6 C5 -122.9(7)
C2 N3 C6 C5 58.9(10)
C7 C5 C6 N3 57.8(9)
C4 C5 C6 N3 -71.9(8)
C8 O2 C7 O1 -3.2(12)
C8 O2 C7 C5 177.1(7)
C6 C5 C7 O1 -150.6(8)
C4 C5 C7 O1 -17.7(11)
C6 C5 C7 O2 29.1(9)
C4 C5 C7 O2 162.0(7)
O4 S1 C9 C10 65.0(10)
O3 S1 C9 C10 -167.2(9)
N4 S1 C9 C10 -52.4(10)
S1 C9 C10 Si1 -172.3(6)
C11 Si1 C10 C9 -51.3(15)
C12 Si1 C10 C9 -175.5(10)
C13 Si1 C10 C9 68.4(14)
N4 C4 C14 C19 -151.9(7)
C5 C4 C14 C19 -24.1(11)
N4 C4 C14 C15 33.1(10)
C5 C4 C14 C15 160.9(7)
C19 C14 C15 C16 -2.7(12)
C4 C14 C15 C16 172.5(7)
C14 C15 C16 C17 1.9(13)
C15 C16 C17 C18 -0.4(13)
C16 C17 C18 C19 -0.4(13)
C15 C14 C19 C18 2.0(12)
C4 C14 C19 C18 -173.0(8)
C17 C18 C19 C14 -0.4(13)
C21 N21 N22 N23 -1.9(8)
N21 N22 N23 C22 0.6(8)
N21 N22 N23 C26 -179.9(6)
O23 S21 N24 C23 -20.4(6)
O24 S21 N24 C23 -149.1(5)
C29 S21 N24 C23 97.1(6)
O23 S21 N24 C24 139.2(5)
O24 S21 N24 C24 10.6(6)
C29 S21 N24 C24 -103.2(5)
N22 N21 C21 C22 2.5(9)
N22 N23 C22 C21 0.9(8)
C26 N23 C22 C21 -178.6(7)
N22 N23 C22 C23 -179.6(7)
C26 N23 C22 C23 0.9(11)
N21 C21 C22 N23 -2.0(8)
N21 C21 C22 C23 178.6(8)
C24 N24 C23 C22 80.3(8)
S21 N24 C23 C22 -119.6(6)
N23 C22 C23 N24 -60.1(10)
C21 C22 C23 N24 119.2(9)
C23 N24 C24 C34 62.1(8)
S21 N24 C24 C34 -97.9(7)
C23 N24 C24 C25 -67.3(7)
S21 N24 C24 C25 132.7(5)
N24 C24 C25 C26 64.0(9)
C34 C24 C25 C26 -65.6(9)
N24 C24 C25 C27 -67.6(8)
C34 C24 C25 C27 162.8(6)
N22 N23 C26 C25 -123.4(7)
C22 N23 C26 C25 56.1(10)
C27 C25 C26 N23 57.4(8)
C24 C25 C26 N23 -72.8(8)
C28 O22 C27 O21 0.2(11)
C28 O22 C27 C25 179.7(6)
C26 C25 C27 O21 -151.5(8)
C24 C25 C27 O21 -17.9(11)
C26 C25 C27 O22 29.0(9)
C24 C25 C27 O22 162.6(6)
O23 S21 C29 C30 41.4(7)
O24 S21 C29 C30 170.3(6)
N24 S21 C29 C30 -75.1(7)
S21 C29 C30 Si21 -177.0(4)
C31 Si21 C30 C29 -75.8(8)
C33 Si21 C30 C29 45.1(8)
C32 Si21 C30 C29 165.0(7)
N24 C24 C34 C35 -154.4(7)
C25 C24 C34 C35 -25.8(10)
N24 C24 C34 C39 31.0(10)
C25 C24 C34 C39 159.5(7)
C39 C34 C35 C36 1.9(13)
C24 C34 C35 C36 -172.7(8)
C34 C35 C36 C37 -0.8(14)
C35 C36 C37 C38 -1.4(14)
C36 C37 C38 C39 2.5(13)
C35 C34 C39 C38 -0.8(12)
C24 C34 C39 C38 174.0(7)
C37 C38 C39 C34 -1.4(13)

_cod_duplicate_entry 4024369
